data_7060126
loop_
_publ_author_name
'Mahmoudi, Ghodrat'
'Lawrence, Simon E.'
'Cisterna, Jonathan'
'C\'ardenas, Alejandro'
'Brito, Iv\'an'
'Frontera, Antonio'
'Safin, Damir A.'

_publ_section_title
;
 A new spodium bond driven coordination polymer constructed from
 mercury(ii) azide and 1,2-bis(pyridin-2-ylmethylene)hydrazine
;
_journal_issue 48
_journal_name_full 'New Journal of Chemistry'
_journal_page_first 21100
_journal_page_last 21107
_journal_paper_doi 10.1039/D0NJ04444J
_journal_volume 44
_journal_year 2020
_chemical_formula_moiety 'C12 H10 Hg2 N16'
_chemical_formula_sum 'C12 H10 Hg2 N16'
_chemical_formula_weight 779.54
_space_group_crystal_system triclinic
_space_group_IT_number 2
_space_group_name_Hall '-P 1'
_space_group_name_H-M_alt 'P -1'
_atom_sites_solution_hydrogens geom
_audit_creation_method SHELXL-2018/3
_audit_update_record
;
2020-11-09 deposited with the CCDC.	2020-11-18 downloaded from the CCDC.
;
_cell_angle_alpha 89.837(7)
_cell_angle_beta 82.547(7)
_cell_angle_gamma 74.782(7)
_cell_formula_units_Z 1
_cell_length_a 7.1276(16)
_cell_length_b 7.8720(15)
_cell_length_c 9.358(2)
_cell_measurement_reflns_used 1749
_cell_measurement_temperature 300(2)
_cell_measurement_theta_max 24.98
_cell_measurement_theta_min 2.99
_cell_volume 502.10(18)
_computing_cell_refinement 'Bruker SAINT'
_computing_data_collection 'Bruker APEX3'
_computing_data_reduction 'Bruker SAINT'
_computing_structure_refinement 'SHELXL-2018/3 (Sheldrick, 2018)'
_computing_structure_solution 'SHELXS-97 (Sheldrick, 2008)'
_diffrn_ambient_temperature 300(2)
_diffrn_measured_fraction_theta_full 0.990
_diffrn_measured_fraction_theta_max 0.980
_diffrn_measurement_device_type 'Bruker APEX-II CCD'
_diffrn_measurement_method '\f and \w scans'
_diffrn_radiation_monochromator graphite
_diffrn_radiation_source 'fine-focus sealed tube'
_diffrn_radiation_type MoK\a
_diffrn_radiation_wavelength 0.71073
_diffrn_reflns_av_R_equivalents 0.0818
_diffrn_reflns_av_unetI/netI 0.0938
_diffrn_reflns_Laue_measured_fraction_full 0.990
_diffrn_reflns_Laue_measured_fraction_max 0.980
_diffrn_reflns_limit_h_max 8
_diffrn_reflns_limit_h_min -8
_diffrn_reflns_limit_k_max 9
_diffrn_reflns_limit_k_min -9
_diffrn_reflns_limit_l_max 11
_diffrn_reflns_limit_l_min -11
_diffrn_reflns_number 5036
_diffrn_reflns_point_group_measured_fraction_full 0.990
_diffrn_reflns_point_group_measured_fraction_max 0.980
_diffrn_reflns_theta_full 25.242
_diffrn_reflns_theta_max 25.694
_diffrn_reflns_theta_min 2.989
_exptl_absorpt_coefficient_mu 15.308
_exptl_absorpt_correction_T_max 0.7453
_exptl_absorpt_correction_T_min 0.2465
_exptl_absorpt_correction_type multi-scan
_exptl_absorpt_process_details 'SADABS V2008/1 (Bruker AXS)'
_exptl_crystal_colour orange
_exptl_crystal_density_diffrn 2.578
_exptl_crystal_description needle
_exptl_crystal_F_000 354
_exptl_crystal_size_max 0.39
_exptl_crystal_size_mid 0.21
_exptl_crystal_size_min 0.12
_refine_diff_density_max 2.719
_refine_diff_density_min -2.924
_refine_diff_density_rms 0.364
_refine_ls_extinction_method none
_refine_ls_goodness_of_fit_ref 1.028
_refine_ls_hydrogen_treatment constr
_refine_ls_matrix_type full
_refine_ls_number_parameters 136
_refine_ls_number_reflns 1871
_refine_ls_number_restraints 0
_refine_ls_restrained_S_all 1.028
_refine_ls_R_factor_all 0.0723
_refine_ls_R_factor_gt 0.0596
_refine_ls_shift/su_max 0.000
_refine_ls_shift/su_mean 0.000
_refine_ls_structure_factor_coef Fsqd
_refine_ls_weighting_details 'w=1/[\s^2^(Fo^2^)+(0.1074P)^2^] where P=(Fo^2^+2Fc^2^)/3'
_refine_ls_weighting_scheme calc
_refine_ls_wR_factor_gt 0.1556
_refine_ls_wR_factor_ref 0.1651
_reflns_Friedel_coverage 0.000
_reflns_number_gt 1545
_reflns_number_total 1871
_reflns_threshold_expression 'I > 2\s(I)'
_cod_data_source_file d0nj04444j1.cif
_cod_data_source_block shelx
_cod_depositor_comments 'Adding full bibliography for 7060126.cif.'
_cod_original_cell_volume 502.08(19)
_cod_database_code 7060126
_publcif_datablock.id {e2845047-39b7-49d2-85db-697ca874eb51}

_shelx_shelxl_version_number 2018/3
_shelx_space_group_comment
;
The symmetry employed for this shelxl refinement is uniquely defined
by the following loop, which should always be used as a source of
symmetry information in preference to the above space-group names.
They are only intended as comments.
;
_publcif_funding_html
;
;

loop_
_space_group_symop_operation_xyz
'x, y, z'
'-x, -y, -z'

loop_
_atom_site_label
_atom_site_type_symbol
_atom_site_fract_x
_atom_site_fract_y
_atom_site_fract_z
_atom_site_U_iso_or_equiv
_atom_site_adp_type
_atom_site_occupancy
_atom_site_site_symmetry_order
_atom_site_calc_flag
_atom_site_refinement_flags_posn
_atom_site_refinement_flags_adp
_atom_site_refinement_flags_occupancy
_atom_site_disorder_assembly
_atom_site_disorder_group
Hg1 Hg 0.28123(7) 0.40120(7) 0.44962(5) 0.0435(3) Uani 1 1 d . . . . .
N2 N 0.263(2) 0.2266(16) 0.2263(11) 0.047(3) Uani 1 1 d . . . . .
C3 C 0.3205(17) 0.0483(19) 0.2227(12) 0.036(3) Uani 1 1 d . . . . .
C4 C 0.302(2) -0.055(2) 0.1085(15) 0.042(3) Uani 1 1 d . . . . .
H4 H 0.340820 -0.177040 0.109217 0.050 Uiso 1 1 calc R U . . .
C5 C 0.222(2) 0.034(2) -0.0076(14) 0.051(4) Uani 1 1 d . . . . .
H5 H 0.208081 -0.029294 -0.087309 0.061 Uiso 1 1 calc R U . . .
C6 C 0.166(3) 0.208(3) -0.0057(18) 0.052(4) Uani 1 1 d . . . . .
H6 H 0.117158 0.266075 -0.085157 0.063 Uiso 1 1 calc R U . . .
C7 C 0.179(2) 0.304(2) 0.1162(17) 0.053(5) Uani 1 1 d . . . . .
H7 H 0.128390 0.426138 0.119974 0.064 Uiso 1 1 calc R U . . .
C8 C 0.420(2) -0.0376(19) 0.3468(14) 0.041(3) Uani 1 1 d . . . . .
H8 H 0.454045 -0.159867 0.350155 0.050 Uiso 1 1 calc R U . . .
N9 N 0.4598(17) 0.0495(15) 0.4463(11) 0.036(2) Uani 1 1 d . . . . .
N10 N 0.489(2) 0.5272(19) 0.3378(15) 0.058(4) Uani 1 1 d . . . . .
N11 N 0.576(2) 0.4531(19) 0.2249(16) 0.051(3) Uani 1 1 d . . . . .
N12 N 0.674(3) 0.396(3) 0.1188(19) 0.093(7) Uani 1 1 d . . . . .
N13 N 0.062(2) 0.359(2) 0.6074(15) 0.063(4) Uani 1 1 d . . . . .
N14 N 0.0604(17) 0.204(2) 0.6265(12) 0.046(3) Uani 1 1 d . . . . .
N15 N 0.059(3) 0.061(3) 0.6558(19) 0.091(6) Uani 1 1 d . . . . .

loop_
_atom_site_aniso_label
_atom_site_aniso_U_11
_atom_site_aniso_U_22
_atom_site_aniso_U_33
_atom_site_aniso_U_23
_atom_site_aniso_U_13
_atom_site_aniso_U_12
Hg1 0.0460(4) 0.0391(5) 0.0422(3) -0.0053(2) 0.0026(2) -0.0098(3)
N2 0.066(8) 0.037(8) 0.039(5) -0.007(5) -0.006(5) -0.015(6)
C3 0.024(6) 0.053(10) 0.032(5) -0.005(5) 0.002(4) -0.013(6)
C4 0.030(6) 0.044(10) 0.050(7) -0.003(6) 0.004(5) -0.013(6)
C5 0.044(8) 0.070(13) 0.038(6) -0.016(7) -0.003(6) -0.015(8)
C6 0.053(9) 0.057(13) 0.048(7) 0.005(7) -0.016(7) -0.012(8)
C7 0.062(10) 0.032(10) 0.058(8) 0.006(7) -0.027(8) 0.014(7)
C8 0.047(8) 0.023(8) 0.050(7) 0.000(5) 0.003(6) -0.007(6)
N9 0.044(6) 0.023(7) 0.042(5) 0.003(4) -0.006(5) -0.014(5)
N10 0.070(9) 0.042(9) 0.068(8) -0.020(6) 0.022(7) -0.041(7)
N11 0.050(8) 0.032(8) 0.070(8) 0.008(6) -0.007(7) -0.010(6)
N12 0.103(15) 0.089(15) 0.081(11) -0.032(10) 0.044(10) -0.042(12)
N13 0.063(9) 0.067(12) 0.051(7) -0.014(7) 0.017(6) -0.015(8)
N14 0.033(6) 0.069(12) 0.038(6) 0.003(6) 0.004(5) -0.020(6)
N15 0.105(16) 0.099(17) 0.084(11) -0.001(11) 0.021(10) -0.068(13)

loop_
_atom_type_symbol
_atom_type_description
_atom_type_scat_dispersion_real
_atom_type_scat_dispersion_imag
_atom_type_scat_source
C C 0.0033 0.0016 'International Tables Vol C Tables 4.2.6.8 and 6.1.1.4'
H H 0.0000 0.0000 'International Tables Vol C Tables 4.2.6.8 and 6.1.1.4'
N N 0.0061 0.0033 'International Tables Vol C Tables 4.2.6.8 and 6.1.1.4'
Hg Hg -2.3894 9.2266 'International Tables Vol C Tables 4.2.6.8 and 6.1.1.4'

loop_
_geom_angle_atom_site_label_1
_geom_angle_atom_site_label_2
_geom_angle_atom_site_label_3
_geom_angle
_geom_angle_site_symmetry_1
_geom_angle_site_symmetry_3
_geom_angle_publ_flag
N13 Hg1 N10 159.3(6) . . ?
N13 Hg1 N2 105.9(5) . . ?
N10 Hg1 N2 93.3(4) . . ?
N13 Hg1 N9 88.5(5) . . ?
N10 Hg1 N9 107.3(5) . . ?
N2 Hg1 N9 64.2(4) . . ?
C7 N2 C3 117.6(12) . . ?
C7 N2 Hg1 121.5(10) . . ?
C3 N2 Hg1 120.5(8) . . ?
N2 C3 C4 123.4(12) . . ?
N2 C3 C8 116.8(11) . . ?
C4 C3 C8 119.7(14) . . ?
C3 C4 C5 116.6(15) . . ?
C3 C4 H4 121.7 . . ?
C5 C4 H4 121.7 . . ?
C6 C5 C4 120.7(13) . . ?
C6 C5 H5 119.6 . . ?
C4 C5 H5 119.6 . . ?
C5 C6 C7 119.9(14) . . ?
C5 C6 H6 120.0 . . ?
C7 C6 H6 120.0 . . ?
N2 C7 C6 121.6(15) . . ?
N2 C7 H7 119.2 . . ?
C6 C7 H7 119.2 . . ?
N9 C8 C3 122.6(14) . . ?
N9 C8 H8 118.7 . . ?
C3 C8 H8 118.7 . . ?
C8 N9 N9 114.5(15) . 2_656 ?
C8 N9 Hg1 114.1(9) . . ?
N9 N9 Hg1 129.0(11) 2_656 . ?
N11 N10 Hg1 114.6(11) . . ?
N12 N11 N10 171.7(19) . . ?
N14 N13 Hg1 116.3(10) . . ?
N15 N14 N13 174.6(16) . . ?

loop_
_geom_bond_atom_site_label_1
_geom_bond_atom_site_label_2
_geom_bond_distance
_geom_bond_site_symmetry_2
_geom_bond_publ_flag
Hg1 N13 2.098(15) . ?
Hg1 N10 2.150(13) . ?
Hg1 N2 2.540(11) . ?
Hg1 N9 2.725(12) . ?
N2 C7 1.326(18) . ?
N2 C3 1.354(19) . ?
C3 C4 1.383(19) . ?
C3 C8 1.506(18) . ?
C4 C5 1.39(2) . ?
C4 H4 0.9300 . ?
C5 C6 1.32(3) . ?
C5 H5 0.9300 . ?
C6 C7 1.40(2) . ?
C6 H6 0.9300 . ?
C7 H7 0.9300 . ?
C8 N9 1.261(18) . ?
C8 H8 0.9300 . ?
N9 N9 1.36(2) 2_656 ?
N10 N11 1.219(19) . ?
N11 N12 1.15(2) . ?
N13 N14 1.24(2) . ?
N14 N15 1.16(2) . ?

loop_
_geom_torsion_atom_site_label_1
_geom_torsion_atom_site_label_2
_geom_torsion_atom_site_label_3
_geom_torsion_atom_site_label_4
_geom_torsion
_geom_torsion_site_symmetry_1
_geom_torsion_site_symmetry_2
_geom_torsion_site_symmetry_3
_geom_torsion_site_symmetry_4
_geom_torsion_publ_flag
C7 N2 C3 C4 2(2) . . . . ?
Hg1 N2 C3 C4 175.4(10) . . . . ?
C7 N2 C3 C8 178.4(14) . . . . ?
Hg1 N2 C3 C8 -8.5(15) . . . . ?
N2 C3 C4 C5 1(2) . . . . ?
C8 C3 C4 C5 -175.1(12) . . . . ?
C3 C4 C5 C6 -1(2) . . . . ?
C4 C5 C6 C7 -2(2) . . . . ?
C3 N2 C7 C6 -6(3) . . . . ?
Hg1 N2 C7 C6 -178.6(13) . . . . ?
C5 C6 C7 N2 6(3) . . . . ?
N2 C3 C8 N9 -4(2) . . . . ?
C4 C3 C8 N9 172.4(13) . . . . ?
C3 C8 N9 N9 176.5(13) . . . 2_656 ?
C3 C8 N9 Hg1 12.6(17) . . . . ?

loop_
_publcif_info_exptl_table_extra_item
sin_theta_over_lambda_max

loop_
_publcif_info_exptl_table_header_item
?
